data_2009707
loop_
_publ_author_name
'Feeder, N.'
'Jones, W.'

_publ_section_title
;
 2-Phthalimidoethanoic acid monohydrate (I) and 6-phthalimidohexanoic
 acid monohydrate (II)
;
_journal_issue 5
_journal_name_full 'Acta Crystallographica Section C'
_journal_page_first 820
_journal_page_last 823
_journal_paper_doi 10.1107/S010827019301090X
_journal_volume 50
_journal_year 1994
_chemical_formula_moiety 'C14 H15 N O4, H2 O'
_chemical_formula_sum 'C14 H17 N O5'
_chemical_formula_weight 279.1
_symmetry_cell_setting monoclinic
_symmetry_space_group_name_Hall '-P 2ybc'
_symmetry_space_group_name_H-M 'P 1 21/c 1'
_atom_type_scat_source IntTabIV
_cell_angle_alpha 90.0
_cell_angle_beta 99.33(6)
_cell_angle_gamma 90.0
_cell_formula_units_Z 4
_cell_length_a 8.771(3)
_cell_length_b 22.553(5)
_cell_length_c 7.257(2)
_cell_measurement_reflns_used 25
_cell_measurement_temperature 295
_cell_measurement_theta_max 12
_cell_measurement_theta_min 8
_cell_volume 1416.5(7)
_diffrn_measurement_device CAD-4
_diffrn_measurement_method \w/2\q
_diffrn_radiation_type MoK\a
_diffrn_radiation_wavelength 0.71069
_diffrn_reflns_av_R_equivalents 0.031
_diffrn_reflns_limit_h_max 12
_diffrn_reflns_limit_h_min 0
_diffrn_reflns_limit_k_max 31
_diffrn_reflns_limit_k_min 0
_diffrn_reflns_limit_l_max 10
_diffrn_reflns_limit_l_min -10
_diffrn_reflns_number 4362
_diffrn_reflns_theta_max 30
_diffrn_standards_decay_% 0
_diffrn_standards_interval_count 100
_diffrn_standards_number 2
_exptl_absorpt_coefficient_mu 0.09
_exptl_absorpt_correction_type none
_exptl_crystal_colour 'White transparent'
_exptl_crystal_density_diffrn 1.31
_exptl_crystal_description Rod-like
_exptl_crystal_size_max 0.5
_exptl_crystal_size_mid 0.1
_exptl_crystal_size_min 0.1
_refine_diff_density_max 0.18
_refine_diff_density_min -0.20
_refine_ls_hydrogen_treatment 'H atoms: see text'
_refine_ls_number_parameters 199
_refine_ls_number_reflns 1734
_refine_ls_R_factor_obs 0.054
_refine_ls_shift/esd_max 0.005
_refine_ls_structure_factor_coef F
_refine_ls_weighting_scheme unit
_refine_ls_wR_factor_obs 0.054
_reflns_number_observed 1734
_reflns_number_total 4126
_reflns_observed_criterion F>3\s(F)
_cod_data_source_file hu1031.cif
_cod_data_source_block hu1031_structure_2_of_2
_cod_original_cell_volume 1417
_cod_original_sg_symbol_H-M 'P 21/c'
_cod_database_code 2009707

loop_
_atom_site_label
_atom_site_fract_x
_atom_site_fract_y
_atom_site_fract_z
_atom_site_U_iso_or_equiv
N(1) .4831(3) .31200(10) .6665(4) .048
O(1) .1219(4) .5530(2) .4847(4) .080
O(7) .3648(3) .22050(10) .6499(4) .073
O(8) .6633(3) .38580(10) .6764(4) .069
O(140) .0923(3) .45560(10) -.1605(4) .079
O(141) .2629(3) .52550(10) -.1839(4) .081
C(1) .7288(4) .2819(2) .6400(4) .048
C(2) .8844(4) .2785(2) .6287(5) .061
C(3) .9458(4) .2222(2) .6148(5) .071
C(4) .8559(5) .1723(2) .6115(5) .070
C(5) .6995(4) .1757(2) .6229(5) .057
C(6) .6387(4) .23160(10) .6358(4) .047
C(7) .4783(4) .2504(2) .6503(4) .049
C(8) .6292(4) .3338(2) .6615(4) .049
C(9) .3494(4) .3484(2) .6894(5) .059
C(10) .2522(4) .3651(2) .5033(5) .056
C(11) .3303(4) .4088(2) .3893(5) .052
C(12) .2279(4) .42370(10) .2050(5) .050
C(13) .2988(4) .4701(2) .0943(5) .055
C(14) .2060(4) .4824(2) -.0944(5) .053
H(1O1) .212(8) .586(3) .421(9) ?
H(2) .9550(4) .3178(2) .6305(5) ?
H(2O1) .044(7) .540(3) .386(8) ?
H(3) 1.0670(4) .2176(2) .6064(5) ?
H(4) .9079(5) .1293(2) .5998(5) ?
H(5) .6290(4) .1364(2) .6216(5) ?
H(91) .2781(4) .3238(2) .7707(5) ?
H(92) .3898(4) .3885(2) .7626(5) ?
H(101) .1457(4) .3846(2) .5307(5) ?
H(102) .2269(4) .3251(2) .4219(5) ?
H(111) .3553(4) .4491(2) .4691(5) ?
H(112) .4368(4) .3896(2) .3607(5) ?
H(121) .1185(4) .44010(10) .2340(5) ?
H(122) .2089(4) .38380(10) .1222(5) ?
H(131) .4121(4) .4550(2) .0753(5) ?
H(132) .3097(4) .5109(2) .1734(5) ?
H(141) .183(4) .5321(15) -.341(5) ?

loop_
_geom_angle_atom_site_label_1
_geom_angle_atom_site_label_2
_geom_angle_atom_site_label_3
_geom_angle
_geom_angle_publ_flag
C(7) N(1) C(8) 111.6(4) yes
C(9) N(1) C(8) 124.7(4) yes
C(9) N(1) C(7) 123.7(4) yes
C(6) C(1) C(8) 107.9(4) yes
C(2) C(1) C(8) 130.8(4) yes
C(2) C(1) C(6) 121.3(4) yes
C(3) C(2) C(1) 116.9(5) yes
C(4) C(3) C(2) 121.5(4) yes
C(3) C(4) C(5) 121.5(5) yes
C(4) C(5) C(6) 116.9(5) yes
C(1) C(6) C(7) 107.9(4) yes
C(5) C(6) C(7) 130.3(4) yes
C(5) C(6) C(1) 121.8(4) yes
C(6) C(7) N(1) 105.9(4) yes
O(7) C(7) N(1) 124.9(4) yes
O(7) C(7) C(6) 129.2(4) yes
C(1) C(8) N(1) 106.7(4) yes
O(8) C(8) N(1) 124.0(4) yes
O(8) C(8) C(1) 129.3(4) yes
C(10) C(9) N(1) 112.4(4) yes
C(9) C(10) C(11) 114.0(4) yes
C(10) C(11) C(12) 111.6(4) yes
C(13) C(12) C(11) 112.6(4) yes
C(14) C(13) C(12) 113.7(4) yes
O(141) C(14) C(13) 113.2(4) yes
O(140) C(14) C(13) 124.5(4) yes
O(140) C(14) O(141) 122.3(4) yes
H(141) O(141) C(14) 109.9(17) yes
H(2O1) O(1) H(1O1) 109.(4) yes

loop_
_geom_bond_atom_site_label_1
_geom_bond_atom_site_label_2
_geom_bond_distance
_geom_bond_publ_flag
C(1) C(2) 1.383(6) yes
C(2) C(3) 1.389(7) yes
C(3) C(4) 1.372(7) yes
C(4) C(5) 1.389(7) yes
C(5) C(6) 1.377(6) yes
C(6) C(1) 1.380(6) yes
C(6) C(7) 1.489(6) yes
C(7) N(1) 1.395(6) yes
C(7) O(7) 1.202(6) yes
C(8) C(1) 1.484(6) yes
C(8) N(1) 1.379(6) yes
C(8) O(8) 1.211(6) yes
C(9) N(1) 1.462(6) yes
C(9) C(10) 1.522(6) yes
C(10) C(11) 1.520(6) yes
C(11) C(12) 1.523(6) yes
C(12) C(13) 1.514(6) yes
C(13) C(14) 1.501(6) yes
C(14) O(140) 1.198(6) yes
C(14) O(141) 1.312(6) yes
O(141) H(141) 1.25(4) yes
H(1O1) O(1) 1.23(7) yes
H(2O1) O(1) 0.95(6) yes
H(4) C(4) 1.080 no
H(5) C(5) 1.080 no
H(91) C(9) 1.080 no
H(101) C(10) 1.080 no
H(111) C(11) 1.080 no
H(121) C(12) 1.080 no
H(131) C(13) 1.080 no
H(3) C(3) 1.080 no
H(92) C(9) 1.080 no
H(102) C(10) 1.080 no
H(112) C(11) 1.080 no
H(122) C(12) 1.080 no
H(132) C(13) 1.080 no
H(2) C(2) 1.080 no
